data_7716310
loop_
_publ_author_name
'Dunes, Gabriel'
'Cordier, Marie'
'Kahlal, Samia'
'Pollnitz, Alpar'
'Saillard, Jean-Yves'
'Silvestru, Cristian'
'Sarazin, Yann'

_publ_section_title
;
 C--H Bond Activation at Antimony(III): Synthesis and Reactivity of
 Sb(III)-Oxyaryl Species
;
_journal_name_full 'Dalton Transactions'
_journal_paper_doi 10.1039/D4DT01400F
_journal_year 2024
_chemical_compound_source 'synthesis as described'
_chemical_formula_moiety 'C36 H2 B2 F30 N, C26 H40 N2 O Sb'
_chemical_formula_sum 'C62 H42 B2 F30 N3 O Sb'
_chemical_formula_weight 1558.35
_space_group_crystal_system triclinic
_space_group_IT_number 2
_space_group_name_Hall '-P 1'
_space_group_name_H-M_alt 'P -1'
_atom_sites_solution_hydrogens mixed
_atom_sites_solution_primary dual
_audit_update_record
;
2024-02-28 deposited with the CCDC.	2024-05-31 downloaded from the CCDC.
;
_cell_angle_alpha 88.065(4)
_cell_angle_beta 81.938(4)
_cell_angle_gamma 78.543(4)
_cell_formula_units_Z 2
_cell_length_a 11.7279(12)
_cell_length_b 14.3207(15)
_cell_length_c 19.0667(19)
_cell_measurement_reflns_used 9849
_cell_measurement_temperature 150(2)
_cell_measurement_theta_max 27.4573
_cell_measurement_theta_min 2.6078
_cell_measurement_wavelength 0.710730
_cell_volume 3107.4(6)
_computing_cell_refinement 'APEX3 (Bruker, 2015)'
_computing_data_collection 'Bruker APEX3 (Bruker, 2015)'
_computing_data_reduction 'SAINT (Bruker, 2014)'
_computing_molecular_graphics
;
   'SXGRAPH (L. Farrugia, 1999), Mercury (CSD, 2020)'
;
_computing_publication_material 'CRYSCALC (T. Roisnel, local program, ver. 2023)'
_computing_structure_refinement 'SHELXL-2018_3 (Sheldrick, 2018)'
_computing_structure_solution 'SHELXT 2018_2 (Sheldrick, 2018)'
_diffrn_ambient_temperature 150(2)
_diffrn_detector CMOS-PHOTON70
_diffrn_detector_area_resol_mean 7.39
_diffrn_measured_fraction_theta_full 0.998
_diffrn_measured_fraction_theta_max 0.993
_diffrn_measurement_device_type 'D8 VENTURE Bruker AXS'
_diffrn_measurement_method 'rotation images'
_diffrn_orient_matrix_UB_11 0.0430994
_diffrn_orient_matrix_UB_12 -0.0088043
_diffrn_orient_matrix_UB_13 -0.0491681
_diffrn_orient_matrix_UB_21 -0.0176319
_diffrn_orient_matrix_UB_22 0.0705033
_diffrn_orient_matrix_UB_23 -0.0078322
_diffrn_orient_matrix_UB_31 0.0744581
_diffrn_orient_matrix_UB_32 0.0053245
_diffrn_orient_matrix_UB_33 0.0180880
_diffrn_radiation_monochromator 'multilayer monochromator'
_diffrn_radiation_probe x-ray
_diffrn_radiation_source 'Incoatec microfocus sealed tube'
_diffrn_radiation_type MoK\a
_diffrn_radiation_wavelength 0.71073
_diffrn_reflns_av_R_equivalents 0.0378
_diffrn_reflns_av_unetI/netI 0.0351
_diffrn_reflns_limit_h_max 14
_diffrn_reflns_limit_h_min -15
_diffrn_reflns_limit_k_max 18
_diffrn_reflns_limit_k_min -18
_diffrn_reflns_limit_l_max 24
_diffrn_reflns_limit_l_min -24
_diffrn_reflns_number 48676
_diffrn_reflns_theta_full 25.242
_diffrn_reflns_theta_max 27.503
_diffrn_reflns_theta_min 2.211
_diffrn_source_current 1.00
_diffrn_source_power 50.0
_diffrn_source_voltage 50.00
_exptl_absorpt_coefficient_mu 0.580
_exptl_absorpt_correction_T_max 0.944
_exptl_absorpt_correction_T_min 0.864
_exptl_absorpt_correction_type multi-scan
_exptl_absorpt_process_details
;
  [Sheldrick, G.M. (2014). SADABS Bruker AXS Inc., Madison, Wisconsin, USA]
;
_exptl_crystal_colour colourless
_exptl_crystal_density_diffrn 1.666
_exptl_crystal_description prism
_exptl_crystal_F_000 1548
_exptl_crystal_size_max 0.200
_exptl_crystal_size_mid 0.140
_exptl_crystal_size_min 0.100
_refine_diff_density_max 0.498
_refine_diff_density_min -0.487
_refine_diff_density_rms 0.061
_refine_ls_extinction_method none
_refine_ls_goodness_of_fit_ref 1.083
_refine_ls_hydrogen_treatment mixed
_refine_ls_matrix_type full
_refine_ls_number_parameters 953
_refine_ls_number_reflns 14171
_refine_ls_number_restraints 84
_refine_ls_restrained_S_all 1.081
_refine_ls_R_factor_all 0.0412
_refine_ls_R_factor_gt 0.0346
_refine_ls_shift/su_max 0.041
_refine_ls_shift/su_mean 0.000
_refine_ls_structure_factor_coef Fsqd
_refine_ls_weighting_details 'w=1/[\s^2^(Fo^2^)+(0.0204P)^2^+2.7108P] where P=(Fo^2^+2Fc^2^)/3'
_refine_ls_weighting_scheme calc
_refine_ls_wR_factor_gt 0.0716
_refine_ls_wR_factor_ref 0.0743
_reflns_number_gt 12665
_reflns_number_total 14171
_reflns_threshold_expression >2sigma(I)
_cod_data_source_file d4dt01400f3.cif
_cod_data_source_block 12p
_cod_database_code 7716310

loop_
_space_group_symop_operation_xyz
'x, y, z'
'-x, -y, -z'

loop_
_atom_site_label
_atom_site_type_symbol
_atom_site_fract_x
_atom_site_fract_y
_atom_site_fract_z
_atom_site_U_iso_or_equiv
_atom_site_adp_type
_atom_site_occupancy
_atom_site_site_symmetry_order
_atom_site_calc_flag
_atom_site_refinement_flags_posn
_atom_site_refinement_flags_adp
_atom_site_refinement_flags_occupancy
_atom_site_disorder_assembly
_atom_site_disorder_group
F1 F 0.45447(11) 0.47726(9) 0.26640(7) 0.0346(3) Uani 1 1 d . . . . .
F2 F 0.39925(13) 0.64656(10) 0.20941(9) 0.0453(4) Uani 1 1 d . . . . .
F3 F 0.53903(14) 0.70400(10) 0.09668(9) 0.0478(4) Uani 1 1 d . . . . .
F4 F 0.74335(14) 0.58558(10) 0.04548(8) 0.0442(4) Uani 1 1 d . . . . .
F5 F 0.80349(11) 0.41465(9) 0.10192(6) 0.0287(3) Uani 1 1 d . . . . .
F6 F 0.68655(12) 0.44600(9) 0.33479(7) 0.0323(3) Uani 1 1 d . . . . .
F7 F 0.87033(14) 0.48736(11) 0.38564(8) 0.0444(4) Uani 1 1 d . . . . .
F8 F 1.09311(14) 0.40714(12) 0.32964(9) 0.0510(4) Uani 1 1 d . . . . .
F9 F 1.12649(12) 0.28624(12) 0.21826(9) 0.0475(4) Uani 1 1 d . . . . .
F10 F 0.94949(11) 0.24906(10) 0.16288(7) 0.0321(3) Uani 1 1 d . . . . .
F11 F 0.81711(12) 0.13156(9) 0.22649(6) 0.0298(3) Uani 1 1 d . . . . .
F12 F 0.87601(14) 0.00134(9) 0.12557(8) 0.0406(3) Uani 1 1 d . . . . .
F13 F 0.79852(15) 0.03731(10) -0.00302(7) 0.0448(4) Uani 1 1 d . . . . .
F14 F 0.65712(14) 0.20704(11) -0.02565(7) 0.0423(4) Uani 1 1 d . . . . .
F15 F 0.59523(12) 0.33729(9) 0.07361(7) 0.0312(3) Uani 1 1 d . . . . .
F16 F 0.27538(12) 0.18388(10) 0.31117(7) 0.0357(3) Uani 1 1 d . . . . .
F17 F 0.10658(12) 0.23586(11) 0.41648(8) 0.0421(4) Uani 1 1 d . . . . .
F18 F 0.14620(13) 0.32584(12) 0.53166(8) 0.0444(4) Uani 1 1 d . . . . .
F19 F 0.36433(13) 0.36246(11) 0.53702(7) 0.0376(3) Uani 1 1 d . . . . .
F20 F 0.53731(11) 0.30962(10) 0.43247(6) 0.0292(3) Uani 1 1 d . . . . .
F21 F 0.37614(11) 0.32583(9) 0.21984(7) 0.0289(3) Uani 1 1 d . . . . .
F22 F 0.31304(13) 0.28417(11) 0.09717(7) 0.0426(4) Uani 1 1 d . . . . .
F23 F 0.39655(14) 0.10851(13) 0.03864(8) 0.0535(4) Uani 1 1 d . . . . .
F24 F 0.54683(13) -0.02197(11) 0.10490(8) 0.0412(3) Uani 1 1 d . . . . .
F25 F 0.61245(11) 0.01738(9) 0.22513(6) 0.0288(3) Uani 1 1 d . . . . .
F26 F 0.45804(13) 0.03472(10) 0.35294(8) 0.0395(3) Uani 1 1 d . . . . .
F27 F 0.55689(19) -0.09750(11) 0.43935(9) 0.0654(5) Uani 1 1 d . . . . .
F28 F 0.7635(2) -0.08402(13) 0.48500(10) 0.0826(7) Uani 1 1 d . . . . .
F29 F 0.86806(16) 0.06555(13) 0.44169(9) 0.0620(5) Uani 1 1 d . . . . .
F30 F 0.76903(12) 0.19911(10) 0.35885(7) 0.0338(3) Uani 1 1 d . . . . .
N3 N 0.59370(15) 0.29850(12) 0.28502(9) 0.0203(3) Uani 1 1 d . . . . .
H3A H 0.630871 0.303609 0.323118 0.024 Uiso 1 1 calc R U . . .
H3B H 0.532260 0.348904 0.288019 0.024 Uiso 1 1 calc R U . . .
C27 C 0.63278(18) 0.43352(14) 0.18672(10) 0.0208(4) Uani 1 1 d . . . . .
C28 C 0.53112(19) 0.49837(16) 0.21089(12) 0.0263(4) Uani 1 1 d . . . . .
C29 C 0.4987(2) 0.58807(16) 0.18177(13) 0.0312(5) Uani 1 1 d . . . . .
C30 C 0.5687(2) 0.61780(16) 0.12546(13) 0.0324(5) Uani 1 1 d . . . . .
C31 C 0.6718(2) 0.55768(16) 0.10009(12) 0.0289(5) Uani 1 1 d . . . . .
C32 C 0.70121(19) 0.46931(15) 0.13078(11) 0.0238(4) Uani 1 1 d . . . . .
C33 C 0.80556(18) 0.34041(15) 0.24803(11) 0.0223(4) Uani 1 1 d . . . . .
C34 C 0.79512(19) 0.40194(15) 0.30474(11) 0.0252(4) Uani 1 1 d . . . . .
C35 C 0.8882(2) 0.42427(16) 0.33296(12) 0.0320(5) Uani 1 1 d . . . . .
C36 C 1.0004(2) 0.38410(18) 0.30466(14) 0.0350(6) Uani 1 1 d . . . . .
C37 C 1.01730(19) 0.32362(17) 0.24858(13) 0.0326(5) Uani 1 1 d . . . . .
C38 C 0.92137(19) 0.30464(16) 0.22082(11) 0.0258(4) Uani 1 1 d . . . . .
C39 C 0.70810(17) 0.24443(14) 0.15553(10) 0.0203(4) Uani 1 1 d . . . . .
C40 C 0.77673(18) 0.15457(15) 0.16388(11) 0.0227(4) Uani 1 1 d . . . . .
C41 C 0.8082(2) 0.08546(15) 0.11284(12) 0.0272(5) Uani 1 1 d . . . . .
C42 C 0.7694(2) 0.10300(16) 0.04791(11) 0.0287(5) Uani 1 1 d . . . . .
C43 C 0.6983(2) 0.18926(16) 0.03694(11) 0.0282(5) Uani 1 1 d . . . . .
C44 C 0.66878(18) 0.25618(15) 0.08976(11) 0.0229(4) Uani 1 1 d . . . . .
C45 C 0.41609(18) 0.24608(14) 0.36417(10) 0.0208(4) Uani 1 1 d . . . . .
C46 C 0.30348(19) 0.22932(16) 0.36485(11) 0.0254(4) Uani 1 1 d . . . . .
C47 C 0.21326(19) 0.25521(17) 0.41980(12) 0.0291(5) Uani 1 1 d . . . . .
C48 C 0.2328(2) 0.30034(17) 0.47797(12) 0.0302(5) Uani 1 1 d . . . . .
C49 C 0.3428(2) 0.31863(16) 0.48077(11) 0.0267(5) Uani 1 1 d . . . . .
C50 C 0.42996(18) 0.29128(15) 0.42484(11) 0.0226(4) Uani 1 1 d . . . . .
C51 C 0.49488(17) 0.17369(15) 0.23058(10) 0.0205(4) Uani 1 1 d . . . . .
C52 C 0.41925(18) 0.23729(15) 0.19339(11) 0.0232(4) Uani 1 1 d . . . . .
C53 C 0.38512(19) 0.21798(18) 0.13009(12) 0.0294(5) Uani 1 1 d . . . . .
C54 C 0.4274(2) 0.13004(19) 0.10024(12) 0.0331(5) Uani 1 1 d . . . . .
C55 C 0.50315(19) 0.06398(16) 0.13388(12) 0.0285(5) Uani 1 1 d . . . . .
C56 C 0.53464(18) 0.08649(15) 0.19745(11) 0.0227(4) Uani 1 1 d . . . . .
C57 C 0.60918(19) 0.12269(15) 0.34892(10) 0.0237(4) Uani 1 1 d . . . . .
C58 C 0.5605(2) 0.04518(16) 0.37337(12) 0.0315(5) Uani 1 1 d . . . . .
C59 C 0.6103(3) -0.02375(17) 0.41860(13) 0.0446(7) Uani 1 1 d . . . . .
C60 C 0.7136(3) -0.0168(2) 0.44163(14) 0.0500(8) Uani 1 1 d . . . . .
C61 C 0.7663(3) 0.05759(19) 0.41983(13) 0.0422(6) Uani 1 1 d . . . . .
C62 C 0.7133(2) 0.12605(16) 0.37506(11) 0.0300(5) Uani 1 1 d . . . . .
B1 B 0.6843(2) 0.32545(16) 0.21776(12) 0.0196(4) Uani 1 1 d . . . . .
B2 B 0.5318(2) 0.20708(16) 0.30416(12) 0.0198(4) Uani 1 1 d . . . . .
Sb1 Sb -0.04436(2) 0.62947(2) 0.21966(2) 0.02177(4) Uani 1 1 d . . . . .
O1 O 0.2819(2) 0.82330(19) 0.37407(12) 0.0635(7) Uani 1 1 d D . . . .
H1O H 0.295(4) 0.871(2) 0.360(2) 0.076 Uiso 1 1 d D U . . .
N1 N 0.11160(16) 0.55643(13) 0.13192(10) 0.0263(4) Uani 1 1 d . . . . .
N2 N -0.21496(17) 0.75511(14) 0.25340(10) 0.0300(4) Uani 1 1 d . . . . .
C1 C -0.06635(19) 0.71237(14) 0.12800(11) 0.0223(4) Uani 1 1 d . . . . .
C2 C 0.02324(19) 0.69994(15) 0.07096(11) 0.0248(4) Uani 1 1 d . . . . .
C3 C 0.0041(2) 0.74834(16) 0.00811(12) 0.0323(5) Uani 1 1 d . . . . .
H3 H 0.064079 0.740522 -0.031495 0.039 Uiso 1 1 calc R U . . .
C4 C -0.1030(2) 0.80815(17) 0.00357(12) 0.0380(6) Uani 1 1 d . . . . .
H4 H -0.116004 0.841063 -0.039568 0.046 Uiso 1 1 calc R U . . .
C5 C -0.1915(2) 0.82092(17) 0.06066(12) 0.0342(5) Uani 1 1 d . . . . .
H5 H -0.264207 0.862684 0.056692 0.041 Uiso 1 1 calc R U . . .
C6 C -0.1736(2) 0.77239(15) 0.12381(11) 0.0256(4) Uani 1 1 d . . . . .
C7 C 0.1368(2) 0.63422(17) 0.08243(12) 0.0296(5) Uani 1 1 d . . . . .
H7A H 0.178112 0.606940 0.036601 0.035 Uiso 1 1 calc R U . . .
H7B H 0.188306 0.670437 0.102311 0.035 Uiso 1 1 calc R U . . .
C8 C 0.2184(2) 0.50850(19) 0.16125(14) 0.0376(6) Uani 1 1 d . . . . .
H8A H 0.279843 0.483741 0.122408 0.056 Uiso 1 1 calc R U . . .
H8B H 0.200331 0.455730 0.192096 0.056 Uiso 1 1 calc R U . . .
H8C H 0.245785 0.554231 0.188711 0.056 Uiso 1 1 calc R U . . .
C9 C 0.0629(2) 0.48651(17) 0.09572(13) 0.0333(5) Uani 1 1 d . . . . .
H9A H 0.039644 0.439026 0.130114 0.050 Uiso 1 1 calc R U . . .
H9B H 0.122708 0.454683 0.058407 0.050 Uiso 1 1 calc R U . . .
H9C H -0.005777 0.519497 0.074671 0.050 Uiso 1 1 calc R U . . .
C10 C -0.2676(2) 0.77647(17) 0.18674(12) 0.0307(5) Uani 1 1 d . . . . .
H10A H -0.318324 0.840727 0.189681 0.037 Uiso 1 1 calc R U . . .
H10B H -0.317317 0.729713 0.180664 0.037 Uiso 1 1 calc R U . . .
C11 C -0.1845(2) 0.84265(19) 0.27842(14) 0.0424(6) Uani 1 1 d . . . . .
H11A H -0.143141 0.827413 0.319832 0.064 Uiso 1 1 calc R U . . .
H11B H -0.256518 0.890064 0.291446 0.064 Uiso 1 1 calc R U . . .
H11C H -0.133786 0.868402 0.240545 0.064 Uiso 1 1 calc R U . . .
C12 C -0.2970(3) 0.7187(2) 0.30859(16) 0.0554(8) Uani 1 1 d . . . . .
H12A H -0.369283 0.766821 0.318522 0.083 Uiso 1 1 calc R U . . .
H12B H -0.260418 0.704955 0.351918 0.083 Uiso 1 1 calc R U . . .
H12C H -0.315772 0.660283 0.291941 0.083 Uiso 1 1 calc R U . . .
C13 C 0.07173(19) 0.69728(16) 0.26571(11) 0.0255(4) Uani 1 1 d . . . . .
C14 C 0.1146(2) 0.65456(16) 0.32588(11) 0.0275(5) Uani 1 1 d . . . . .
H14 H 0.092718 0.596579 0.342801 0.033 Uiso 1 1 calc R U . . .
C15 C 0.1885(2) 0.69411(18) 0.36206(12) 0.0314(5) Uani 1 1 d . . . . .
C16 C 0.2138(2) 0.7812(2) 0.33623(13) 0.0385(6) Uani 1 1 d . . . . .
C17 C 0.1723(2) 0.8275(2) 0.27611(13) 0.0403(6) Uani 1 1 d . . . . .
C18 C 0.1027(2) 0.78208(17) 0.24094(12) 0.0321(5) Uani 1 1 d . . . . .
H18 H 0.075645 0.809922 0.198862 0.038 Uiso 1 1 calc R U . . .
C19 C 0.2330(8) 0.6495(6) 0.4279(5) 0.0253(12) Uani 0.531(3) 1 d . U P A 1
C20 C 0.3731(6) 0.6268(5) 0.4151(3) 0.035(2) Uani 0.531(3) 1 d . U P A 1
H20A H 0.400506 0.590779 0.371096 0.053 Uiso 0.531(3) 1 calc R U P A 1
H20B H 0.402720 0.588997 0.454866 0.053 Uiso 0.531(3) 1 calc R U P A 1
H20C H 0.402093 0.686637 0.411411 0.053 Uiso 0.531(3) 1 calc R U P A 1
C21 C 0.2023(5) 0.5483(5) 0.4408(4) 0.034(2) Uani 0.531(3) 1 d . U P A 1
H21A H 0.116881 0.554428 0.451375 0.051 Uiso 0.531(3) 1 calc R U P A 1
H21B H 0.239250 0.517537 0.480905 0.051 Uiso 0.531(3) 1 calc R U P A 1
H21C H 0.231361 0.509497 0.398279 0.051 Uiso 0.531(3) 1 calc R U P A 1
C22 C 0.197(2) 0.7074(16) 0.4927(15) 0.038(2) Uani 0.531(3) 1 d . U P A 1
H22A H 0.225416 0.767480 0.485392 0.056 Uiso 0.531(3) 1 calc R U P A 1
H22B H 0.231070 0.672350 0.532372 0.056 Uiso 0.531(3) 1 calc R U P A 1
H22C H 0.111373 0.720948 0.503490 0.056 Uiso 0.531(3) 1 calc R U P A 1
C19B C 0.2613(15) 0.6475(16) 0.4193(11) 0.0253(12) Uani 0.216(3) 1 d . U P A 2
C20B C 0.3889(19) 0.6511(15) 0.4041(12) 0.035(2) Uani 0.216(3) 1 d . U P A 2
H20D H 0.423501 0.616007 0.360512 0.053 Uiso 0.216(3) 1 calc R U P A 2
H20E H 0.428917 0.622161 0.443594 0.053 Uiso 0.216(3) 1 calc R U P A 2
H20F H 0.398001 0.717630 0.398196 0.053 Uiso 0.216(3) 1 calc R U P A 2
C21B C 0.2365(16) 0.5479(16) 0.4274(11) 0.034(2) Uani 0.216(3) 1 d . U P A 2
H21D H 0.154063 0.551045 0.447097 0.051 Uiso 0.216(3) 1 calc R U P A 2
H21E H 0.287213 0.511057 0.459470 0.051 Uiso 0.216(3) 1 calc R U P A 2
H21F H 0.252238 0.517026 0.381043 0.051 Uiso 0.216(3) 1 calc R U P A 2
C22B C 0.200(5) 0.693(4) 0.495(3) 0.038(2) Uani 0.216(3) 1 d . U P A 2
H22D H 0.219303 0.756000 0.499081 0.056 Uiso 0.216(3) 1 calc R U P A 2
H22E H 0.230048 0.651391 0.533013 0.056 Uiso 0.216(3) 1 calc R U P A 2
H22F H 0.115151 0.698891 0.498653 0.056 Uiso 0.216(3) 1 calc R U P A 2
C19C C 0.2300(17) 0.6262(11) 0.4313(10) 0.0253(12) Uani 0.253(3) 1 d . U P A 3
C20C C 0.3594(14) 0.5947(10) 0.4224(9) 0.035(2) Uani 0.253(3) 1 d . U P A 3
H20G H 0.380740 0.543558 0.456489 0.053 Uiso 0.253(3) 1 calc R U P A 3
H20H H 0.395766 0.648507 0.430802 0.053 Uiso 0.253(3) 1 calc R U P A 3
H20I H 0.387205 0.571074 0.374173 0.053 Uiso 0.253(3) 1 calc R U P A 3
C21C C 0.1662(14) 0.5480(16) 0.4503(11) 0.034(2) Uani 0.253(3) 1 d . U P A 3
H21G H 0.194544 0.513892 0.491849 0.051 Uiso 0.253(3) 1 calc R U P A 3
H21H H 0.179631 0.503882 0.410449 0.051 Uiso 0.253(3) 1 calc R U P A 3
H21I H 0.081969 0.574282 0.461205 0.051 Uiso 0.253(3) 1 calc R U P A 3
C22C C 0.172(2) 0.703(3) 0.495(2) 0.038(2) Uani 0.253(3) 1 d . U P A 3
H22G H 0.086037 0.715613 0.498146 0.056 Uiso 0.253(3) 1 calc R U P A 3
H22H H 0.199842 0.763048 0.484683 0.056 Uiso 0.253(3) 1 calc R U P A 3
H22I H 0.195060 0.677175 0.540259 0.056 Uiso 0.253(3) 1 calc R U P A 3
C23 C 0.1933(11) 0.9254(10) 0.2497(7) 0.037(2) Uani 0.346(3) 1 d D . P B 1
C24 C 0.137(2) 1.0031(15) 0.3048(13) 0.062(3) Uani 0.346(3) 1 d D . P B 1
H24A H 0.151461 1.065016 0.286451 0.093 Uiso 0.346(3) 1 calc R U P B 1
H24B H 0.170952 0.988376 0.348857 0.093 Uiso 0.346(3) 1 calc R U P B 1
H24C H 0.051940 1.005417 0.314069 0.093 Uiso 0.346(3) 1 calc R U P B 1
C25 C 0.1446(11) 0.9571(13) 0.1800(8) 0.053(3) Uani 0.346(3) 1 d D . P B 1
H25A H 0.185202 0.913082 0.142085 0.079 Uiso 0.346(3) 1 calc R U P B 1
H25B H 0.157415 1.021564 0.167561 0.079 Uiso 0.346(3) 1 calc R U P B 1
H25C H 0.060340 0.956890 0.185815 0.079 Uiso 0.346(3) 1 calc R U P B 1
C26 C 0.3269(12) 0.9201(10) 0.2326(12) 0.061(3) Uani 0.346(3) 1 d D . P B 1
H26A H 0.360119 0.871054 0.196782 0.091 Uiso 0.346(3) 1 calc R U P B 1
H26B H 0.363442 0.904025 0.275713 0.091 Uiso 0.346(3) 1 calc R U P B 1
H26C H 0.341976 0.981951 0.214335 0.091 Uiso 0.346(3) 1 calc R U P B 1
C23B C 0.1780(15) 0.9405(16) 0.2567(10) 0.037(2) Uani 0.319(3) 1 d D . P B 2
C24B C 0.120(3) 1.007(2) 0.3186(15) 0.062(3) Uani 0.319(3) 1 d D . P B 2
H24D H 0.166938 0.995143 0.357766 0.093 Uiso 0.319(3) 1 calc R U P B 2
H24E H 0.040732 0.995815 0.334695 0.093 Uiso 0.319(3) 1 calc R U P B 2
H24F H 0.114876 1.073740 0.302891 0.093 Uiso 0.319(3) 1 calc R U P B 2
C25B C 0.1133(15) 0.9746(15) 0.1929(10) 0.053(3) Uani 0.319(3) 1 d D . P B 2
H25D H 0.028783 0.992541 0.208884 0.079 Uiso 0.319(3) 1 calc R U P B 2
H25E H 0.127826 0.923174 0.158213 0.079 Uiso 0.319(3) 1 calc R U P B 2
H25F H 0.141978 1.029952 0.170875 0.079 Uiso 0.319(3) 1 calc R U P B 2
C26B C 0.3090(17) 0.9449(14) 0.2376(17) 0.061(3) Uani 0.319(3) 1 d D . P B 2
H26D H 0.317495 1.011638 0.232597 0.091 Uiso 0.319(3) 1 calc R U P B 2
H26E H 0.340172 0.911687 0.192793 0.091 Uiso 0.319(3) 1 calc R U P B 2
H26F H 0.352559 0.914307 0.275193 0.091 Uiso 0.319(3) 1 calc R U P B 2
C23C C 0.2267(10) 0.9092(11) 0.2466(8) 0.037(2) Uani 0.335(3) 1 d D . P B 3
C24C C 0.1777(14) 0.9903(13) 0.3000(11) 0.062(3) Uani 0.335(3) 1 d D . P B 3
H24G H 0.092252 1.007752 0.301658 0.093 Uiso 0.335(3) 1 calc R U P B 3
H24H H 0.212781 1.045720 0.285350 0.093 Uiso 0.335(3) 1 calc R U P B 3
H24I H 0.196916 0.968988 0.347109 0.093 Uiso 0.335(3) 1 calc R U P B 3
C25C C 0.1764(15) 0.9433(18) 0.1777(9) 0.053(3) Uani 0.335(3) 1 d D . P B 3
H25G H 0.216422 0.900645 0.138929 0.079 Uiso 0.335(3) 1 calc R U P B 3
H25H H 0.188658 1.008176 0.166494 0.079 Uiso 0.335(3) 1 calc R U P B 3
H25I H 0.092155 0.942848 0.183979 0.079 Uiso 0.335(3) 1 calc R U P B 3
C26C C 0.3614(10) 0.8924(11) 0.2293(12) 0.061(3) Uani 0.335(3) 1 d D . P B 3
H26G H 0.396616 0.877228 0.273023 0.091 Uiso 0.335(3) 1 calc R U P B 3
H26H H 0.384588 0.950135 0.207767 0.091 Uiso 0.335(3) 1 calc R U P B 3
H26I H 0.388862 0.839267 0.196183 0.091 Uiso 0.335(3) 1 calc R U P B 3

loop_
_atom_site_aniso_label
_atom_site_aniso_U_11
_atom_site_aniso_U_22
_atom_site_aniso_U_33
_atom_site_aniso_U_23
_atom_site_aniso_U_13
_atom_site_aniso_U_12
F1 0.0267(7) 0.0286(7) 0.0431(8) -0.0034(6) 0.0091(6) -0.0019(6)
F2 0.0303(8) 0.0285(7) 0.0711(11) -0.0042(7) -0.0029(7) 0.0065(6)
F3 0.0543(10) 0.0287(7) 0.0595(10) 0.0146(7) -0.0205(8) 0.0004(7)
F4 0.0550(10) 0.0370(8) 0.0368(8) 0.0143(6) 0.0028(7) -0.0086(7)
F5 0.0261(6) 0.0286(7) 0.0276(6) 0.0024(5) 0.0040(5) -0.0023(5)
F6 0.0334(7) 0.0323(7) 0.0321(7) -0.0094(6) -0.0015(6) -0.0096(6)
F7 0.0605(10) 0.0412(8) 0.0411(8) -0.0058(7) -0.0194(7) -0.0237(8)
F8 0.0438(9) 0.0514(9) 0.0715(11) 0.0112(8) -0.0366(8) -0.0239(8)
F9 0.0180(7) 0.0587(10) 0.0654(11) 0.0070(8) -0.0092(7) -0.0054(7)
F10 0.0213(6) 0.0445(8) 0.0282(7) -0.0035(6) 0.0000(5) -0.0025(6)
F11 0.0367(7) 0.0285(7) 0.0218(6) 0.0007(5) -0.0069(5) 0.0011(6)
F12 0.0516(9) 0.0256(7) 0.0381(8) -0.0043(6) -0.0068(7) 0.0093(6)
F13 0.0682(11) 0.0338(8) 0.0283(7) -0.0122(6) -0.0040(7) -0.0001(7)
F14 0.0621(10) 0.0422(8) 0.0241(7) -0.0034(6) -0.0182(7) -0.0048(7)
F15 0.0354(7) 0.0277(7) 0.0308(7) -0.0009(5) -0.0150(6) 0.0009(6)
F16 0.0298(7) 0.0514(9) 0.0314(7) -0.0080(6) -0.0022(6) -0.0211(6)
F17 0.0245(7) 0.0601(10) 0.0433(8) 0.0015(7) 0.0029(6) -0.0176(7)
F18 0.0345(8) 0.0598(10) 0.0336(8) -0.0069(7) 0.0147(6) -0.0088(7)
F19 0.0431(8) 0.0485(8) 0.0205(6) -0.0095(6) 0.0025(6) -0.0105(7)
F20 0.0264(7) 0.0422(7) 0.0214(6) -0.0056(5) -0.0030(5) -0.0120(6)
F21 0.0288(7) 0.0269(6) 0.0293(7) -0.0030(5) -0.0086(5) 0.0021(5)
F22 0.0359(8) 0.0566(9) 0.0324(7) -0.0043(7) -0.0181(6) 0.0079(7)
F23 0.0495(10) 0.0753(12) 0.0355(8) -0.0254(8) -0.0220(7) 0.0034(8)
F24 0.0412(8) 0.0438(8) 0.0372(8) -0.0233(6) -0.0049(6) -0.0015(7)
F25 0.0343(7) 0.0235(6) 0.0270(6) -0.0031(5) -0.0054(5) -0.0001(5)
F26 0.0487(9) 0.0301(7) 0.0402(8) -0.0005(6) 0.0053(7) -0.0170(7)
F27 0.1106(16) 0.0304(8) 0.0490(10) 0.0127(7) 0.0079(10) -0.0146(9)
F28 0.133(2) 0.0493(11) 0.0559(11) 0.0220(9) -0.0365(12) 0.0175(12)
F29 0.0646(11) 0.0637(11) 0.0549(10) -0.0024(9) -0.0400(9) 0.0162(9)
F30 0.0307(7) 0.0420(8) 0.0303(7) -0.0026(6) -0.0118(6) -0.0053(6)
N3 0.0209(8) 0.0216(8) 0.0184(8) -0.0017(6) -0.0009(6) -0.0053(7)
C27 0.0205(10) 0.0232(10) 0.0197(9) -0.0018(8) -0.0062(8) -0.0041(8)
C28 0.0227(11) 0.0263(11) 0.0303(11) -0.0032(9) -0.0033(9) -0.0055(9)
C29 0.0240(11) 0.0247(11) 0.0441(14) -0.0070(10) -0.0088(10) 0.0007(9)
C30 0.0379(13) 0.0215(11) 0.0397(13) 0.0052(9) -0.0164(11) -0.0034(10)
C31 0.0353(12) 0.0283(11) 0.0246(11) 0.0053(9) -0.0065(9) -0.0087(10)
C32 0.0242(10) 0.0240(10) 0.0234(10) -0.0015(8) -0.0046(8) -0.0037(8)
C33 0.0225(10) 0.0251(10) 0.0204(10) 0.0053(8) -0.0049(8) -0.0069(8)
C34 0.0271(11) 0.0250(10) 0.0258(11) 0.0051(8) -0.0057(9) -0.0102(9)
C35 0.0451(14) 0.0282(12) 0.0298(12) 0.0050(9) -0.0163(10) -0.0168(10)
C36 0.0337(13) 0.0356(13) 0.0443(14) 0.0139(11) -0.0233(11) -0.0171(11)
C37 0.0209(11) 0.0377(13) 0.0409(13) 0.0134(11) -0.0106(10) -0.0076(10)
C38 0.0234(11) 0.0297(11) 0.0247(11) 0.0040(9) -0.0055(8) -0.0054(9)
C39 0.0171(9) 0.0235(10) 0.0201(10) 0.0000(8) -0.0003(7) -0.0047(8)
C40 0.0220(10) 0.0265(11) 0.0193(10) 0.0011(8) -0.0026(8) -0.0043(8)
C41 0.0282(11) 0.0236(11) 0.0266(11) 0.0000(8) -0.0005(9) 0.0002(9)
C42 0.0360(12) 0.0264(11) 0.0225(11) -0.0073(8) 0.0021(9) -0.0066(10)
C43 0.0335(12) 0.0334(12) 0.0197(10) 0.0003(9) -0.0061(9) -0.0096(10)
C44 0.0203(10) 0.0233(10) 0.0248(10) 0.0005(8) -0.0042(8) -0.0027(8)
C45 0.0221(10) 0.0207(10) 0.0193(9) 0.0023(8) -0.0022(8) -0.0041(8)
C46 0.0265(11) 0.0282(11) 0.0230(10) 0.0009(8) -0.0040(8) -0.0086(9)
C47 0.0205(10) 0.0338(12) 0.0329(12) 0.0057(10) -0.0001(9) -0.0087(9)
C48 0.0290(12) 0.0337(12) 0.0238(11) 0.0028(9) 0.0075(9) -0.0042(10)
C49 0.0336(12) 0.0279(11) 0.0177(10) -0.0005(8) -0.0007(8) -0.0057(9)
C50 0.0222(10) 0.0245(10) 0.0214(10) 0.0021(8) -0.0022(8) -0.0059(8)
C51 0.0177(9) 0.0261(10) 0.0185(9) -0.0018(8) -0.0006(7) -0.0071(8)
C52 0.0191(10) 0.0265(11) 0.0241(10) -0.0047(8) -0.0014(8) -0.0048(8)
C53 0.0197(10) 0.0425(13) 0.0254(11) -0.0017(10) -0.0065(8) -0.0020(9)
C54 0.0272(12) 0.0502(15) 0.0236(11) -0.0121(10) -0.0066(9) -0.0073(11)
C55 0.0246(11) 0.0326(12) 0.0283(11) -0.0113(9) 0.0009(9) -0.0072(9)
C56 0.0193(10) 0.0265(10) 0.0225(10) -0.0013(8) -0.0013(8) -0.0061(8)
C57 0.0306(11) 0.0214(10) 0.0159(9) -0.0024(8) 0.0001(8) 0.0008(9)
C58 0.0442(14) 0.0244(11) 0.0230(11) -0.0031(9) 0.0028(10) -0.0042(10)
C59 0.076(2) 0.0207(11) 0.0284(13) 0.0029(9) 0.0078(13) -0.0011(12)
C60 0.077(2) 0.0356(14) 0.0290(13) 0.0068(11) -0.0142(13) 0.0137(14)
C61 0.0521(16) 0.0389(14) 0.0299(13) -0.0046(11) -0.0155(12) 0.0124(12)
C62 0.0370(13) 0.0294(11) 0.0198(10) -0.0022(9) -0.0060(9) 0.0039(10)
B1 0.0178(11) 0.0213(11) 0.0189(10) -0.0005(8) -0.0007(8) -0.0037(9)
B2 0.0219(11) 0.0194(11) 0.0184(10) -0.0011(8) -0.0022(9) -0.0056(9)
Sb1 0.02358(7) 0.02290(7) 0.02052(7) 0.00390(5) -0.00607(5) -0.00710(5)
O1 0.0818(16) 0.0834(17) 0.0483(12) 0.0033(12) -0.0267(12) -0.0590(15)
N1 0.0249(9) 0.0276(9) 0.0262(9) 0.0016(7) -0.0072(7) -0.0023(8)
N2 0.0299(10) 0.0358(11) 0.0219(9) 0.0018(8) -0.0012(8) -0.0028(8)
C1 0.0279(11) 0.0217(10) 0.0191(10) 0.0011(8) -0.0066(8) -0.0071(8)
C2 0.0287(11) 0.0240(10) 0.0234(10) 0.0000(8) -0.0050(8) -0.0081(9)
C3 0.0434(14) 0.0302(12) 0.0225(11) 0.0022(9) -0.0009(10) -0.0080(10)
C4 0.0568(16) 0.0319(12) 0.0233(11) 0.0050(9) -0.0103(11) -0.0013(12)
C5 0.0428(14) 0.0287(12) 0.0283(12) -0.0002(9) -0.0139(10) 0.0060(10)
C6 0.0307(11) 0.0239(10) 0.0229(10) -0.0030(8) -0.0082(9) -0.0033(9)
C7 0.0268(11) 0.0333(12) 0.0278(11) 0.0042(9) -0.0005(9) -0.0069(10)
C8 0.0271(12) 0.0410(14) 0.0422(14) 0.0023(11) -0.0102(10) 0.0021(11)
C9 0.0390(13) 0.0302(12) 0.0316(12) -0.0034(10) -0.0059(10) -0.0074(10)
C10 0.0272(12) 0.0336(12) 0.0296(12) -0.0037(9) -0.0072(9) 0.0011(10)
C11 0.0474(16) 0.0427(15) 0.0342(13) -0.0161(11) -0.0115(12) 0.0048(12)
C12 0.0388(15) 0.076(2) 0.0428(16) 0.0198(15) 0.0090(12) -0.0035(15)
C13 0.0273(11) 0.0302(11) 0.0210(10) -0.0010(8) -0.0053(8) -0.0084(9)
C14 0.0297(12) 0.0285(11) 0.0243(11) -0.0021(9) -0.0056(9) -0.0039(9)
C15 0.0290(12) 0.0418(13) 0.0236(11) -0.0078(10) -0.0063(9) -0.0041(10)
C16 0.0351(13) 0.0561(16) 0.0325(13) -0.0037(11) -0.0093(10) -0.0250(12)
C17 0.0466(15) 0.0515(16) 0.0310(13) 0.0007(11) -0.0032(11) -0.0311(13)
C18 0.0370(13) 0.0384(13) 0.0242(11) 0.0036(9) -0.0051(9) -0.0158(11)
C19 0.026(2) 0.027(2) 0.0241(17) -0.0030(18) -0.0082(15) -0.006(2)
C20 0.037(3) 0.041(5) 0.033(3) 0.002(4) -0.014(2) -0.013(3)
C21 0.033(5) 0.0402(16) 0.028(4) 0.003(2) -0.011(4) -0.004(4)
C22 0.042(4) 0.045(4) 0.0270(18) -0.007(3) -0.009(3) -0.007(4)
C19B 0.026(2) 0.027(2) 0.0241(17) -0.0030(18) -0.0082(15) -0.006(2)
C20B 0.037(3) 0.041(5) 0.033(3) 0.002(4) -0.014(2) -0.013(3)
C21B 0.033(5) 0.0402(16) 0.028(4) 0.003(2) -0.011(4) -0.004(4)
C22B 0.042(4) 0.045(4) 0.0270(18) -0.007(3) -0.009(3) -0.007(4)
C19C 0.026(2) 0.027(2) 0.0241(17) -0.0030(18) -0.0082(15) -0.006(2)
C20C 0.037(3) 0.041(5) 0.033(3) 0.002(4) -0.014(2) -0.013(3)
C21C 0.033(5) 0.0402(16) 0.028(4) 0.003(2) -0.011(4) -0.004(4)
C22C 0.042(4) 0.045(4) 0.0270(18) -0.007(3) -0.009(3) -0.007(4)
C23 0.037(5) 0.034(6) 0.044(3) -0.003(3) 0.001(4) -0.018(4)
C24 0.074(10) 0.045(4) 0.070(7) -0.013(4) 0.009(6) -0.030(6)
C25 0.064(9) 0.042(7) 0.060(4) 0.018(4) -0.012(5) -0.032(7)
C26 0.057(7) 0.065(9) 0.070(4) 0.003(7) 0.003(6) -0.041(6)
C23B 0.037(5) 0.034(6) 0.044(3) -0.003(3) 0.001(4) -0.018(4)
C24B 0.074(10) 0.045(4) 0.070(7) -0.013(4) 0.009(6) -0.030(6)
C25B 0.064(9) 0.042(7) 0.060(4) 0.018(4) -0.012(5) -0.032(7)
C26B 0.057(7) 0.065(9) 0.070(4) 0.003(7) 0.003(6) -0.041(6)
C23C 0.037(5) 0.034(6) 0.044(3) -0.003(3) 0.001(4) -0.018(4)
C24C 0.074(10) 0.045(4) 0.070(7) -0.013(4) 0.009(6) -0.030(6)
C25C 0.064(9) 0.042(7) 0.060(4) 0.018(4) -0.012(5) -0.032(7)
C26C 0.057(7) 0.065(9) 0.070(4) 0.003(7) 0.003(6) -0.041(6)

loop_
_atom_type_symbol
_atom_type_description
_atom_type_scat_dispersion_real
_atom_type_scat_dispersion_imag
_atom_type_scat_source
C C 0.0033 0.0016 'International Tables Vol C Tables 4.2.6.8 and 6.1.1.4'
H H 0.0000 0.0000 'International Tables Vol C Tables 4.2.6.8 and 6.1.1.4'
B B 0.0013 0.0007 'International Tables Vol C Tables 4.2.6.8 and 6.1.1.4'
F F 0.0171 0.0103 'International Tables Vol C Tables 4.2.6.8 and 6.1.1.4'
N N 0.0061 0.0033 'International Tables Vol C Tables 4.2.6.8 and 6.1.1.4'
O O 0.0106 0.0060 'International Tables Vol C Tables 4.2.6.8 and 6.1.1.4'
Sb Sb -0.5866 1.5461 'International Tables Vol C Tables 4.2.6.8 and 6.1.1.4'

loop_
_geom_angle_atom_site_label_1
_geom_angle_atom_site_label_2
_geom_angle_atom_site_label_3
_geom_angle
_geom_angle_site_symmetry_1
_geom_angle_site_symmetry_3
_geom_angle_publ_flag
B2 N3 B1 133.52(16) . . ?
B2 N3 H3A 103.8 . . ?
B1 N3 H3A 103.8 . . ?
B2 N3 H3B 103.8 . . ?
B1 N3 H3B 103.8 . . ?
H3A N3 H3B 105.4 . . ?
C32 C27 C28 112.56(19) . . ?
C32 C27 B1 117.88(18) . . ?
C28 C27 B1 129.47(18) . . ?
F1 C28 C29 114.37(19) . . ?
F1 C28 C27 121.26(19) . . ?
C29 C28 C27 124.4(2) . . ?
F2 C29 C30 119.8(2) . . ?
F2 C29 C28 120.2(2) . . ?
C30 C29 C28 120.0(2) . . ?
F3 C30 C29 120.9(2) . . ?
F3 C30 C31 120.6(2) . . ?
C29 C30 C31 118.4(2) . . ?
F4 C31 C30 119.8(2) . . ?
F4 C31 C32 120.4(2) . . ?
C30 C31 C32 119.8(2) . . ?
F5 C32 C31 115.71(19) . . ?
F5 C32 C27 119.45(18) . . ?
C31 C32 C27 124.8(2) . . ?
C38 C33 C34 112.76(19) . . ?
C38 C33 B1 128.34(19) . . ?
C34 C33 B1 118.70(18) . . ?
F6 C34 C35 115.8(2) . . ?
F6 C34 C33 119.39(18) . . ?
C35 C34 C33 124.8(2) . . ?
F7 C35 C36 119.8(2) . . ?
F7 C35 C34 120.9(2) . . ?
C36 C35 C34 119.2(2) . . ?
F8 C36 C37 120.3(2) . . ?
F8 C36 C35 120.5(2) . . ?
C37 C36 C35 119.1(2) . . ?
F9 C37 C36 120.2(2) . . ?
F9 C37 C38 119.9(2) . . ?
C36 C37 C38 119.8(2) . . ?
F10 C38 C37 114.2(2) . . ?
F10 C38 C33 121.62(19) . . ?
C37 C38 C33 124.2(2) . . ?
C44 C39 C40 112.45(18) . . ?
C44 C39 B1 126.20(18) . . ?
C40 C39 B1 121.31(17) . . ?
F11 C40 C41 115.89(18) . . ?
F11 C40 C39 119.01(18) . . ?
C41 C40 C39 125.10(19) . . ?
F12 C41 C40 120.77(19) . . ?
F12 C41 C42 119.8(2) . . ?
C40 C41 C42 119.4(2) . . ?
F13 C42 C43 120.6(2) . . ?
F13 C42 C41 121.0(2) . . ?
C43 C42 C41 118.4(2) . . ?
F14 C43 C42 119.4(2) . . ?
F14 C43 C44 120.5(2) . . ?
C42 C43 C44 120.1(2) . . ?
F15 C44 C43 114.76(18) . . ?
F15 C44 C39 120.79(18) . . ?
C43 C44 C39 124.45(19) . . ?
C46 C45 C50 113.11(19) . . ?
C46 C45 B2 126.34(18) . . ?
C50 C45 B2 120.15(18) . . ?
F16 C46 C47 114.98(19) . . ?
F16 C46 C45 121.08(19) . . ?
C47 C46 C45 123.9(2) . . ?
F17 C47 C48 119.9(2) . . ?
F17 C47 C46 120.2(2) . . ?
C48 C47 C46 119.9(2) . . ?
F18 C48 C47 120.6(2) . . ?
F18 C48 C49 120.4(2) . . ?
C47 C48 C49 119.1(2) . . ?
F19 C49 C48 120.3(2) . . ?
F19 C49 C50 120.8(2) . . ?
C48 C49 C50 118.9(2) . . ?
F20 C50 C49 115.36(19) . . ?
F20 C50 C45 119.56(18) . . ?
C49 C50 C45 125.1(2) . . ?
C56 C51 C52 113.16(18) . . ?
C56 C51 B2 126.89(18) . . ?
C52 C51 B2 119.91(18) . . ?
F21 C52 C53 116.40(19) . . ?
F21 C52 C51 118.69(18) . . ?
C53 C52 C51 124.9(2) . . ?
F22 C53 C54 120.0(2) . . ?
F22 C53 C52 121.0(2) . . ?
C54 C53 C52 119.0(2) . . ?
F23 C54 C53 120.8(2) . . ?
F23 C54 C55 120.0(2) . . ?
C53 C54 C55 119.2(2) . . ?
F24 C55 C54 120.0(2) . . ?
F24 C55 C56 120.2(2) . . ?
C54 C55 C56 119.8(2) . . ?
F25 C56 C55 115.04(19) . . ?
F25 C56 C51 120.92(18) . . ?
C55 C56 C51 124.0(2) . . ?
C58 C57 C62 113.6(2) . . ?
C58 C57 B2 118.7(2) . . ?
C62 C57 B2 126.97(19) . . ?
F26 C58 C59 116.7(2) . . ?
F26 C58 C57 119.4(2) . . ?
C59 C58 C57 123.9(2) . . ?
F27 C59 C60 120.6(2) . . ?
F27 C59 C58 119.8(3) . . ?
C60 C59 C58 119.6(2) . . ?
F28 C60 C61 120.2(3) . . ?
F28 C60 C59 120.0(3) . . ?
C61 C60 C59 119.7(2) . . ?
F29 C61 C60 120.6(2) . . ?
F29 C61 C62 120.1(3) . . ?
C60 C61 C62 119.3(3) . . ?
F30 C62 C61 115.0(2) . . ?
F30 C62 C57 120.99(18) . . ?
C61 C62 C57 124.0(2) . . ?
N3 B1 C39 110.83(16) . . ?
N3 B1 C33 107.93(15) . . ?
C39 B1 C33 113.66(16) . . ?
N3 B1 C27 110.22(16) . . ?
C39 B1 C27 111.38(16) . . ?
C33 B1 C27 102.47(16) . . ?
N3 B2 C51 107.18(15) . . ?
N3 B2 C57 113.72(17) . . ?
C51 B2 C57 115.92(17) . . ?
N3 B2 C45 105.30(15) . . ?
C51 B2 C45 112.70(16) . . ?
C57 B2 C45 101.57(15) . . ?
C1 Sb1 C13 101.02(8) . . ?
C1 Sb1 N1 74.97(7) . . ?
C13 Sb1 N1 91.18(7) . . ?
C1 Sb1 N2 74.68(7) . . ?
C13 Sb1 N2 94.01(8) . . ?
N1 Sb1 N2 149.64(6) . . ?
C16 O1 H1O 116(3) . . ?
C8 N1 C9 110.17(19) . . ?
C8 N1 C7 111.01(18) . . ?
C9 N1 C7 110.40(17) . . ?
C8 N1 Sb1 113.87(14) . . ?
C9 N1 Sb1 105.56(14) . . ?
C7 N1 Sb1 105.61(13) . . ?
C12 N2 C11 110.0(2) . . ?
C12 N2 C10 110.9(2) . . ?
C11 N2 C10 109.35(19) . . ?
C12 N2 Sb1 109.44(16) . . ?
C11 N2 Sb1 113.38(15) . . ?
C10 N2 Sb1 103.68(13) . . ?
C6 C1 C2 121.74(19) . . ?
C6 C1 Sb1 118.82(15) . . ?
C2 C1 Sb1 119.22(15) . . ?
C3 C2 C1 119.0(2) . . ?
C3 C2 C7 124.2(2) . . ?
C1 C2 C7 116.82(18) . . ?
C4 C3 C2 119.5(2) . . ?
C4 C3 H3 120.3 . . ?
C2 C3 H3 120.3 . . ?
C5 C4 C3 121.3(2) . . ?
C5 C4 H4 119.3 . . ?
C3 C4 H4 119.3 . . ?
C4 C5 C6 119.7(2) . . ?
C4 C5 H5 120.1 . . ?
C6 C5 H5 120.1 . . ?
C1 C6 C5 118.7(2) . . ?
C1 C6 C10 117.82(18) . . ?
C5 C6 C10 123.3(2) . . ?
N1 C7 C2 109.62(18) . . ?
N1 C7 H7A 109.7 . . ?
C2 C7 H7A 109.7 . . ?
N1 C7 H7B 109.7 . . ?
C2 C7 H7B 109.7 . . ?
H7A C7 H7B 108.2 . . ?
N1 C8 H8A 109.5 . . ?
N1 C8 H8B 109.5 . . ?
H8A C8 H8B 109.5 . . ?
N1 C8 H8C 109.5 . . ?
H8A C8 H8C 109.5 . . ?
H8B C8 H8C 109.5 . . ?
N1 C9 H9A 109.5 . . ?
N1 C9 H9B 109.5 . . ?
H9A C9 H9B 109.5 . . ?
N1 C9 H9C 109.5 . . ?
H9A C9 H9C 109.5 . . ?
H9B C9 H9C 109.5 . . ?
N2 C10 C6 110.88(18) . . ?
N2 C10 H10A 109.5 . . ?
C6 C10 H10A 109.5 . . ?
N2 C10 H10B 109.5 . . ?
C6 C10 H10B 109.5 . . ?
H10A C10 H10B 108.1 . . ?
N2 C11 H11A 109.5 . . ?
N2 C11 H11B 109.5 . . ?
H11A C11 H11B 109.5 . . ?
N2 C11 H11C 109.5 . . ?
H11A C11 H11C 109.5 . . ?
H11B C11 H11C 109.5 . . ?
N2 C12 H12A 109.5 . . ?
N2 C12 H12B 109.5 . . ?
H12A C12 H12B 109.5 . . ?
N2 C12 H12C 109.5 . . ?
H12A C12 H12C 109.5 . . ?
H12B C12 H12C 109.5 . . ?
C18 C13 C14 119.3(2) . . ?
C18 C13 Sb1 123.81(16) . . ?
C14 C13 Sb1 116.82(16) . . ?
C13 C14 C15 122.1(2) . . ?
C13 C14 H14 119.0 . . ?
C15 C14 H14 119.0 . . ?
C14 C15 C16 116.3(2) . . ?
C14 C15 C19 122.3(4) . . ?
C16 C15 C19 121.3(4) . . ?
C14 C15 C19B 128.1(8) . . ?
C16 C15 C19B 114.8(8) . . ?
C14 C15 C19C 112.0(6) . . ?
C16 C15 C19C 131.7(6) . . ?
O1 C16 C15 116.6(2) . . ?
O1 C16 C17 119.6(2) . . ?
C15 C16 C17 123.8(2) . . ?
C18 C17 C16 116.8(2) . . ?
C18 C17 C23C 124.7(6) . . ?
C16 C17 C23C 117.1(6) . . ?
C18 C17 C23 118.7(6) . . ?
C16 C17 C23 124.4(6) . . ?
C18 C17 C23B 119.1(7) . . ?
C16 C17 C23B 122.7(7) . . ?
C13 C18 C17 121.6(2) . . ?
C13 C18 H18 119.2 . . ?
C17 C18 H18 119.2 . . ?
C22 C19 C15 115.8(11) . . ?
C22 C19 C21 110.7(11) . . ?
C15 C19 C21 110.7(7) . . ?
C22 C19 C20 106.9(12) . . ?
C15 C19 C20 109.0(5) . . ?
C21 C19 C20 102.8(6) . . ?
C19 C20 H20A 109.5 . . ?
C19 C20 H20B 109.5 . . ?
H20A C20 H20B 109.5 . . ?
C19 C20 H20C 109.5 . . ?
H20A C20 H20C 109.5 . . ?
H20B C20 H20C 109.5 . . ?
C19 C21 H21A 109.5 . . ?
C19 C21 H21B 109.5 . . ?
H21A C21 H21B 109.5 . . ?
C19 C21 H21C 109.5 . . ?
H21A C21 H21C 109.5 . . ?
H21B C21 H21C 109.5 . . ?
C19 C22 H22A 109.5 . . ?
C19 C22 H22B 109.5 . . ?
H22A C22 H22B 109.5 . . ?
C19 C22 H22C 109.5 . . ?
H22A C22 H22C 109.5 . . ?
H22B C22 H22C 109.5 . . ?
C20B C19B C21B 114.1(17) . . ?
C20B C19B C15 114.3(15) . . ?
C21B C19B C15 104.7(14) . . ?
C20B C19B C22B 113(3) . . ?
C21B C19B C22B 101(2) . . ?
C15 C19B C22B 109(2) . . ?
C19B C20B H20D 109.5 . . ?
C19B C20B H20E 109.5 . . ?
H20D C20B H20E 109.5 . . ?
C19B C20B H20F 109.5 . . ?
H20D C20B H20F 109.5 . . ?
H20E C20B H20F 109.5 . . ?
C19B C21B H21D 109.5 . . ?
C19B C21B H21E 109.5 . . ?
H21D C21B H21E 109.5 . . ?
C19B C21B H21F 109.5 . . ?
H21D C21B H21F 109.5 . . ?
H21E C21B H21F 109.5 . . ?
C19B C22B H22D 109.5 . . ?
C19B C22B H22E 109.5 . . ?
H22D C22B H22E 109.5 . . ?
C19B C22B H22F 109.5 . . ?
H22D C22B H22F 109.5 . . ?
H22E C22B H22F 109.5 . . ?
C21C C19C C20C 113.4(14) . . ?
C21C C19C C22C 101.7(18) . . ?
C20C C19C C22C 116.6(17) . . ?
C21C C19C C15 115.4(15) . . ?
C20C C19C C15 110.5(12) . . ?
C22C C19C C15 98.3(16) . . ?
C19C C20C H20G 109.5 . . ?
C19C C20C H20H 109.5 . . ?
H20G C20C H20H 109.5 . . ?
C19C C20C H20I 109.5 . . ?
H20G C20C H20I 109.5 . . ?
H20H C20C H20I 109.5 . . ?
C19C C21C H21G 109.5 . . ?
C19C C21C H21H 109.5 . . ?
H21G C21C H21H 109.5 . . ?
C19C C21C H21I 109.5 . . ?
H21G C21C H21I 109.5 . . ?
H21H C21C H21I 109.5 . . ?
C19C C22C H22G 109.5 . . ?
C19C C22C H22H 109.5 . . ?
H22G C22C H22H 109.5 . . ?
C19C C22C H22I 109.5 . . ?
H22G C22C H22I 109.5 . . ?
H22H C22C H22I 109.5 . . ?
C17 C23 C25 113.9(12) . . ?
C17 C23 C24 111.2(13) . . ?
C25 C23 C24 107.0(16) . . ?
C17 C23 C26 108.4(9) . . ?
C25 C23 C26 104.9(13) . . ?
C24 C23 C26 111.3(13) . . ?
C23 C24 H24A 109.5 . . ?
C23 C24 H24B 109.5 . . ?
H24A C24 H24B 109.5 . . ?
C23 C24 H24C 109.5 . . ?
H24A C24 H24C 109.5 . . ?
H24B C24 H24C 109.5 . . ?
C23 C25 H25A 109.5 . . ?
C23 C25 H25B 109.5 . . ?
H25A C25 H25B 109.5 . . ?
C23 C25 H25C 109.5 . . ?
H25A C25 H25C 109.5 . . ?
H25B C25 H25C 109.5 . . ?
C23 C26 H26A 109.5 . . ?
C23 C26 H26B 109.5 . . ?
H26A C26 H26B 109.5 . . ?
C23 C26 H26C 109.5 . . ?
H26A C26 H26C 109.5 . . ?
H26B C26 H26C 109.5 . . ?
C24B C23B C25B 107(2) . . ?
C24B C23B C26B 111.1(18) . . ?
C25B C23B C26B 109.3(19) . . ?
C24B C23B C17 112.0(17) . . ?
C25B C23B C17 110.8(15) . . ?
C26B C23B C17 106.6(12) . . ?
C23B C24B H24D 109.5 . . ?
C23B C24B H24E 109.5 . . ?
H24D C24B H24E 109.5 . . ?
C23B C24B H24F 109.5 . . ?
H24D C24B H24F 109.5 . . ?
H24E C24B H24F 109.5 . . ?
C23B C25B H25D 109.5 . . ?
C23B C25B H25E 109.5 . . ?
H25D C25B H25E 109.5 . . ?
C23B C25B H25F 109.5 . . ?
H25D C25B H25F 109.5 . . ?
H25E C25B H25F 109.5 . . ?
C23B C26B H26D 109.5 . . ?
C23B C26B H26E 109.5 . . ?
H26D C26B H26E 109.5 . . ?
C23B C26B H26F 109.5 . . ?
H26D C26B H26F 109.5 . . ?
H26E C26B H26F 109.5 . . ?
C17 C23C C24C 104.7(12) . . ?
C17 C23C C25C 108.4(13) . . ?
C24C C23C C25C 105.6(15) . . ?
C17 C23C C26C 118.1(10) . . ?
C24C C23C C26C 112.3(11) . . ?
C25C C23C C26C 107.0(14) . . ?
C23C C24C H24G 109.5 . . ?
C23C C24C H24H 109.5 . . ?
H24G C24C H24H 109.5 . . ?
C23C C24C H24I 109.5 . . ?
H24G C24C H24I 109.5 . . ?
H24H C24C H24I 109.5 . . ?
C23C C25C H25G 109.5 . . ?
C23C C25C H25H 109.5 . . ?
H25G C25C H25H 109.5 . . ?
C23C C25C H25I 109.5 . . ?
H25G C25C H25I 109.5 . . ?
H25H C25C H25I 109.5 . . ?
C23C C26C H26G 109.5 . . ?
C23C C26C H26H 109.5 . . ?
H26G C26C H26H 109.5 . . ?
C23C C26C H26I 109.5 . . ?
H26G C26C H26I 109.5 . . ?
H26H C26C H26I 109.5 . . ?

loop_
_geom_bond_atom_site_label_1
_geom_bond_atom_site_label_2
_geom_bond_distance
_geom_bond_site_symmetry_2
_geom_bond_publ_flag
F1 C28 1.356(3) . ?
F2 C29 1.345(3) . ?
F3 C30 1.335(2) . ?
F4 C31 1.345(3) . ?
F5 C32 1.351(2) . ?
F6 C34 1.360(3) . ?
F7 C35 1.340(3) . ?
F8 C36 1.347(3) . ?
F9 C37 1.342(3) . ?
F10 C38 1.347(3) . ?
F11 C40 1.352(2) . ?
F12 C41 1.340(2) . ?
F13 C42 1.336(2) . ?
F14 C43 1.347(2) . ?
F15 C44 1.357(2) . ?
F16 C46 1.343(3) . ?
F17 C47 1.344(3) . ?
F18 C48 1.342(2) . ?
F19 C49 1.339(3) . ?
F20 C50 1.364(2) . ?
F21 C52 1.354(2) . ?
F22 C53 1.341(3) . ?
F23 C54 1.339(3) . ?
F24 C55 1.341(3) . ?
F25 C56 1.353(2) . ?
F26 C58 1.351(3) . ?
F27 C59 1.353(3) . ?
F28 C60 1.346(3) . ?
F29 C61 1.345(3) . ?
F30 C62 1.346(3) . ?
N3 B2 1.627(3) . ?
N3 B1 1.634(3) . ?
N3 H3A 0.9100 . ?
N3 H3B 0.9100 . ?
C27 C32 1.390(3) . ?
C27 C28 1.390(3) . ?
C27 B1 1.666(3) . ?
C28 C29 1.386(3) . ?
C29 C30 1.367(3) . ?
C30 C31 1.374(3) . ?
C31 C32 1.377(3) . ?
C33 C38 1.386(3) . ?
C33 C34 1.395(3) . ?
C33 B1 1.662(3) . ?
C34 C35 1.378(3) . ?
C35 C36 1.369(4) . ?
C36 C37 1.367(4) . ?
C37 C38 1.385(3) . ?
C39 C44 1.389(3) . ?
C39 C40 1.393(3) . ?
C39 B1 1.644(3) . ?
C40 C41 1.372(3) . ?
C41 C42 1.377(3) . ?
C42 C43 1.373(3) . ?
C43 C44 1.374(3) . ?
C45 C46 1.387(3) . ?
C45 C50 1.389(3) . ?
C45 B2 1.664(3) . ?
C46 C47 1.384(3) . ?
C47 C48 1.371(3) . ?
C48 C49 1.375(3) . ?
C49 C50 1.378(3) . ?
C51 C56 1.384(3) . ?
C51 C52 1.390(3) . ?
C51 B2 1.638(3) . ?
C52 C53 1.377(3) . ?
C53 C54 1.370(3) . ?
C54 C55 1.371(3) . ?
C55 C56 1.382(3) . ?
C57 C58 1.385(3) . ?
C57 C62 1.392(3) . ?
C57 B2 1.651(3) . ?
C58 C59 1.384(3) . ?
C59 C60 1.368(4) . ?
C60 C61 1.360(4) . ?
C61 C62 1.388(3) . ?
Sb1 C1 2.0964(19) . ?
Sb1 C13 2.118(2) . ?
Sb1 N1 2.3956(19) . ?
Sb1 N2 2.4374(19) . ?
O1 C16 1.380(3) . ?
O1 H1O 0.76(3) . ?
N1 C8 1.477(3) . ?
N1 C9 1.479(3) . ?
N1 C7 1.483(3) . ?
N2 C12 1.477(3) . ?
N2 C11 1.481(3) . ?
N2 C10 1.487(3) . ?
C1 C6 1.386(3) . ?
C1 C2 1.392(3) . ?
C2 C3 1.387(3) . ?
C2 C7 1.509(3) . ?
C3 C4 1.385(4) . ?
C3 H3 0.9500 . ?
C4 C5 1.385(4) . ?
C4 H4 0.9500 . ?
C5 C6 1.390(3) . ?
C5 H5 0.9500 . ?
C6 C10 1.505(3) . ?
C7 H7A 0.9900 . ?
C7 H7B 0.9900 . ?
C8 H8A 0.9800 . ?
C8 H8B 0.9800 . ?
C8 H8C 0.9800 . ?
C9 H9A 0.9800 . ?
C9 H9B 0.9800 . ?
C9 H9C 0.9800 . ?
C10 H10A 0.9900 . ?
C10 H10B 0.9900 . ?
C11 H11A 0.9800 . ?
C11 H11B 0.9800 . ?
C11 H11C 0.9800 . ?
C12 H12A 0.9800 . ?
C12 H12B 0.9800 . ?
C12 H12C 0.9800 . ?
C13 C18 1.385(3) . ?
C13 C14 1.391(3) . ?
C14 C15 1.391(3) . ?
C14 H14 0.9500 . ?
C15 C16 1.397(4) . ?
C15 C19 1.502(10) . ?
C15 C19B 1.53(2) . ?
C15 C19C 1.683(19) . ?
C16 C17 1.403(4) . ?
C17 C18 1.390(3) . ?
C17 C23C 1.498(17) . ?
C17 C23 1.528(16) . ?
C17 C23B 1.66(2) . ?
C18 H18 0.9500 . ?
C19 C22 1.48(3) . ?
C19 C21 1.565(10) . ?
C19 C20 1.595(11) . ?
C20 H20A 0.9800 . ?
C20 H20B 0.9800 . ?
C20 H20C 0.9800 . ?
C21 H21A 0.9800 . ?
C21 H21B 0.9800 . ?
C21 H21C 0.9800 . ?
C22 H22A 0.9800 . ?
C22 H22B 0.9800 . ?
C22 H22C 0.9800 . ?
C19B C20B 1.49(3) . ?
C19B C21B 1.51(3) . ?
C19B C22B 1.61(7) . ?
C20B H20D 0.9800 . ?
C20B H20E 0.9800 . ?
C20B H20F 0.9800 . ?
C21B H21D 0.9800 . ?
C21B H21E 0.9800 . ?
C21B H21F 0.9800 . ?
C22B H22D 0.9800 . ?
C22B H22E 0.9800 . ?
C22B H22F 0.9800 . ?
C19C C21C 1.47(3) . ?
C19C C20C 1.48(3) . ?
C19C C22C 1.65(4) . ?
C20C H20G 0.9800 . ?
C20C H20H 0.9800 . ?
C20C H20I 0.9800 . ?
C21C H21G 0.9800 . ?
C21C H21H 0.9800 . ?
C21C H21I 0.9800 . ?
C22C H22G 0.9800 . ?
C22C H22H 0.9800 . ?
C22C H22I 0.9800 . ?
C23 C25 1.540(4) . ?
C23 C24 1.540(4) . ?
C23 C26 1.542(4) . ?
C24 H24A 0.9800 . ?
C24 H24B 0.9800 . ?
C24 H24C 0.9800 . ?
C25 H25A 0.9800 . ?
C25 H25B 0.9800 . ?
C25 H25C 0.9800 . ?
C26 H26A 0.9800 . ?
C26 H26B 0.9800 . ?
C26 H26C 0.9800 . ?
C23B C24B 1.539(4) . ?
C23B C25B 1.539(4) . ?
C23B C26B 1.541(4) . ?
C24B H24D 0.9800 . ?
C24B H24E 0.9800 . ?
C24B H24F 0.9800 . ?
C25B H25D 0.9800 . ?
C25B H25E 0.9800 . ?
C25B H25F 0.9800 . ?
C26B H26D 0.9800 . ?
C26B H26E 0.9800 . ?
C26B H26F 0.9800 . ?
C23C C24C 1.539(4) . ?
C23C C25C 1.539(4) . ?
C23C C26C 1.540(4) . ?
C24C H24G 0.9800 . ?
C24C H24H 0.9800 . ?
C24C H24I 0.9800 . ?
C25C H25G 0.9800 . ?
C25C H25H 0.9800 . ?
C25C H25I 0.9800 . ?
C26C H26G 0.9800 . ?
C26C H26H 0.9800 . ?
C26C H26I 0.9800 . ?

loop_
_geom_torsion_atom_site_label_1
_geom_torsion_atom_site_label_2
_geom_torsion_atom_site_label_3
_geom_torsion_atom_site_label_4
_geom_torsion
_geom_torsion_site_symmetry_1
_geom_torsion_site_symmetry_2
_geom_torsion_site_symmetry_3
_geom_torsion_site_symmetry_4
_geom_torsion_publ_flag
C32 C27 C28 F1 -178.39(19) . . . . ?
B1 C27 C28 F1 -2.0(3) . . . . ?
C32 C27 C28 C29 1.7(3) . . . . ?
B1 C27 C28 C29 178.1(2) . . . . ?
F1 C28 C29 F2 1.0(3) . . . . ?
C27 C28 C29 F2 -179.1(2) . . . . ?
F1 C28 C29 C30 -180.0(2) . . . . ?
C27 C28 C29 C30 0.0(4) . . . . ?
F2 C29 C30 F3 -0.9(4) . . . . ?
C28 C29 C30 F3 -179.9(2) . . . . ?
F2 C29 C30 C31 177.7(2) . . . . ?
C28 C29 C30 C31 -1.4(4) . . . . ?
F3 C30 C31 F4 -0.4(3) . . . . ?
C29 C30 C31 F4 -178.9(2) . . . . ?
F3 C30 C31 C32 179.6(2) . . . . ?
C29 C30 C31 C32 1.0(3) . . . . ?
F4 C31 C32 F5 -0.7(3) . . . . ?
C30 C31 C32 F5 179.3(2) . . . . ?
F4 C31 C32 C27 -179.2(2) . . . . ?
C30 C31 C32 C27 0.8(4) . . . . ?
C28 C27 C32 F5 179.50(18) . . . . ?
B1 C27 C32 F5 2.6(3) . . . . ?
C28 C27 C32 C31 -2.1(3) . . . . ?
B1 C27 C32 C31 -179.0(2) . . . . ?
C38 C33 C34 F6 177.01(17) . . . . ?
B1 C33 C34 F6 1.6(3) . . . . ?
C38 C33 C34 C35 -1.5(3) . . . . ?
B1 C33 C34 C35 -176.90(19) . . . . ?
F6 C34 C35 F7 -1.5(3) . . . . ?
C33 C34 C35 F7 177.13(19) . . . . ?
F6 C34 C35 C36 -178.81(19) . . . . ?
C33 C34 C35 C36 -0.2(3) . . . . ?
F7 C35 C36 F8 0.4(3) . . . . ?
C34 C35 C36 F8 177.75(19) . . . . ?
F7 C35 C36 C37 -176.7(2) . . . . ?
C34 C35 C36 C37 0.7(3) . . . . ?
F8 C36 C37 F9 0.4(3) . . . . ?
C35 C36 C37 F9 177.5(2) . . . . ?
F8 C36 C37 C38 -176.4(2) . . . . ?
C35 C36 C37 C38 0.7(3) . . . . ?
F9 C37 C38 F10 -1.0(3) . . . . ?
C36 C37 C38 F10 175.85(19) . . . . ?
F9 C37 C38 C33 -179.5(2) . . . . ?
C36 C37 C38 C33 -2.7(3) . . . . ?
C34 C33 C38 F10 -175.47(18) . . . . ?
B1 C33 C38 F10 -0.6(3) . . . . ?
C34 C33 C38 C37 3.0(3) . . . . ?
B1 C33 C38 C37 177.8(2) . . . . ?
C44 C39 C40 F11 -177.28(18) . . . . ?
B1 C39 C40 F11 4.9(3) . . . . ?
C44 C39 C40 C41 2.9(3) . . . . ?
B1 C39 C40 C41 -174.9(2) . . . . ?
F11 C40 C41 F12 -0.7(3) . . . . ?
C39 C40 C41 F12 179.1(2) . . . . ?
F11 C40 C41 C42 179.2(2) . . . . ?
C39 C40 C41 C42 -1.0(3) . . . . ?
F12 C41 C42 F13 -0.2(3) . . . . ?
C40 C41 C42 F13 179.9(2) . . . . ?
F12 C41 C42 C43 178.9(2) . . . . ?
C40 C41 C42 C43 -1.0(3) . . . . ?
F13 C42 C43 F14 0.6(3) . . . . ?
C41 C42 C43 F14 -178.5(2) . . . . ?
F13 C42 C43 C44 179.9(2) . . . . ?
C41 C42 C43 C44 0.8(3) . . . . ?
F14 C43 C44 F15 1.3(3) . . . . ?
C42 C43 C44 F15 -178.0(2) . . . . ?
F14 C43 C44 C39 -179.3(2) . . . . ?
C42 C43 C44 C39 1.4(3) . . . . ?
C40 C39 C44 F15 176.24(18) . . . . ?
B1 C39 C44 F15 -6.1(3) . . . . ?
C40 C39 C44 C43 -3.1(3) . . . . ?
B1 C39 C44 C43 174.5(2) . . . . ?
C50 C45 C46 F16 -178.20(18) . . . . ?
B2 C45 C46 F16 -5.5(3) . . . . ?
C50 C45 C46 C47 0.4(3) . . . . ?
B2 C45 C46 C47 173.2(2) . . . . ?
F16 C46 C47 F17 -1.0(3) . . . . ?
C45 C46 C47 F17 -179.64(19) . . . . ?
F16 C46 C47 C48 178.7(2) . . . . ?
C45 C46 C47 C48 0.0(3) . . . . ?
F17 C47 C48 F18 -0.3(3) . . . . ?
C46 C47 C48 F18 -180.0(2) . . . . ?
F17 C47 C48 C49 179.3(2) . . . . ?
C46 C47 C48 C49 -0.4(3) . . . . ?
F18 C48 C49 F19 -0.3(3) . . . . ?
C47 C48 C49 F19 -179.9(2) . . . . ?
F18 C48 C49 C50 179.82(19) . . . . ?
C47 C48 C49 C50 0.2(3) . . . . ?
F19 C49 C50 F20 1.8(3) . . . . ?
C48 C49 C50 F20 -178.31(19) . . . . ?
F19 C49 C50 C45 -179.59(19) . . . . ?
C48 C49 C50 C45 0.3(3) . . . . ?
C46 C45 C50 F20 177.96(17) . . . . ?
B2 C45 C50 F20 4.7(3) . . . . ?
C46 C45 C50 C49 -0.6(3) . . . . ?
B2 C45 C50 C49 -173.84(19) . . . . ?
C56 C51 C52 F21 -178.77(17) . . . . ?
B2 C51 C52 F21 -1.0(3) . . . . ?
C56 C51 C52 C53 0.2(3) . . . . ?
B2 C51 C52 C53 178.0(2) . . . . ?
F21 C52 C53 F22 0.0(3) . . . . ?
C51 C52 C53 F22 -179.0(2) . . . . ?
F21 C52 C53 C54 179.0(2) . . . . ?
C51 C52 C53 C54 0.0(4) . . . . ?
F22 C53 C54 F23 -0.8(4) . . . . ?
C52 C53 C54 F23 -179.8(2) . . . . ?
F22 C53 C54 C55 178.5(2) . . . . ?
C52 C53 C54 C55 -0.5(4) . . . . ?
F23 C54 C55 F24 0.3(3) . . . . ?
C53 C54 C55 F24 -179.0(2) . . . . ?
F23 C54 C55 C56 -180.0(2) . . . . ?
C53 C54 C55 C56 0.7(4) . . . . ?
F24 C55 C56 F25 1.6(3) . . . . ?
C54 C55 C56 F25 -178.13(19) . . . . ?
F24 C55 C56 C51 179.22(19) . . . . ?
C54 C55 C56 C51 -0.5(3) . . . . ?
C52 C51 C56 F25 177.53(17) . . . . ?
B2 C51 C56 F25 0.0(3) . . . . ?
C52 C51 C56 C55 0.0(3) . . . . ?
B2 C51 C56 C55 -177.6(2) . . . . ?
C62 C57 C58 F26 178.76(19) . . . . ?
B2 C57 C58 F26 8.0(3) . . . . ?
C62 C57 C58 C59 -1.0(3) . . . . ?
B2 C57 C58 C59 -171.7(2) . . . . ?
F26 C58 C59 F27 0.8(3) . . . . ?
C57 C58 C59 F27 -179.5(2) . . . . ?
F26 C58 C59 C60 -179.5(2) . . . . ?
C57 C58 C59 C60 0.2(4) . . . . ?
F27 C59 C60 F28 0.4(4) . . . . ?
C58 C59 C60 F28 -179.3(2) . . . . ?
F27 C59 C60 C61 179.6(2) . . . . ?
C58 C59 C60 C61 -0.1(4) . . . . ?
F28 C60 C61 F29 -0.6(4) . . . . ?
C59 C60 C61 F29 -179.8(2) . . . . ?
F28 C60 C61 C62 179.9(2) . . . . ?
C59 C60 C61 C62 0.8(4) . . . . ?
F29 C61 C62 F30 -2.3(3) . . . . ?
C60 C61 C62 F30 177.2(2) . . . . ?
F29 C61 C62 C57 178.9(2) . . . . ?
C60 C61 C62 C57 -1.7(4) . . . . ?
C58 C57 C62 F30 -177.08(19) . . . . ?
B2 C57 C62 F30 -7.2(3) . . . . ?
C58 C57 C62 C61 1.7(3) . . . . ?
B2 C57 C62 C61 171.6(2) . . . . ?
B2 N3 B1 C39 4.8(3) . . . . ?
B2 N3 B1 C33 -120.2(2) . . . . ?
B2 N3 B1 C27 128.6(2) . . . . ?
C44 C39 B1 N3 109.8(2) . . . . ?
C40 C39 B1 N3 -72.7(2) . . . . ?
C44 C39 B1 C33 -128.5(2) . . . . ?
C40 C39 B1 C33 49.0(2) . . . . ?
C44 C39 B1 C27 -13.3(3) . . . . ?
C40 C39 B1 C27 164.17(18) . . . . ?
C38 C33 B1 N3 133.7(2) . . . . ?
C34 C33 B1 N3 -51.7(2) . . . . ?
C38 C33 B1 C39 10.4(3) . . . . ?
C34 C33 B1 C39 -175.07(17) . . . . ?
C38 C33 B1 C27 -109.9(2) . . . . ?
C34 C33 B1 C27 64.6(2) . . . . ?
C32 C27 B1 N3 177.75(17) . . . . ?
C28 C27 B1 N3 1.5(3) . . . . ?
C32 C27 B1 C39 -58.8(2) . . . . ?
C28 C27 B1 C39 124.9(2) . . . . ?
C32 C27 B1 C33 63.1(2) . . . . ?
C28 C27 B1 C33 -113.2(2) . . . . ?
B1 N3 B2 C51 -39.2(3) . . . . ?
B1 N3 B2 C57 90.3(2) . . . . ?
B1 N3 B2 C45 -159.42(18) . . . . ?
C56 C51 B2 N3 118.7(2) . . . . ?
C52 C51 B2 N3 -58.7(2) . . . . ?
C56 C51 B2 C57 -9.5(3) . . . . ?
C52 C51 B2 C57 173.08(18) . . . . ?
C56 C51 B2 C45 -125.9(2) . . . . ?
C52 C51 B2 C45 56.7(2) . . . . ?
C58 C57 B2 N3 174.51(18) . . . . ?
C62 C57 B2 N3 5.1(3) . . . . ?
C58 C57 B2 C51 -60.6(2) . . . . ?
C62 C57 B2 C51 130.0(2) . . . . ?
C58 C57 B2 C45 61.9(2) . . . . ?
C62 C57 B2 C45 -107.5(2) . . . . ?
C46 C45 B2 N3 134.6(2) . . . . ?
C50 C45 B2 N3 -53.1(2) . . . . ?
C46 C45 B2 C51 18.1(3) . . . . ?
C50 C45 B2 C51 -169.61(18) . . . . ?
C46 C45 B2 C57 -106.6(2) . . . . ?
C50 C45 B2 C57 65.7(2) . . . . ?
C6 C1 C2 C3 -0.5(3) . . . . ?
Sb1 C1 C2 C3 174.02(16) . . . . ?
C6 C1 C2 C7 178.9(2) . . . . ?
Sb1 C1 C2 C7 -6.6(3) . . . . ?
C1 C2 C3 C4 0.3(3) . . . . ?
C7 C2 C3 C4 -179.0(2) . . . . ?
C2 C3 C4 C5 0.2(4) . . . . ?
C3 C4 C5 C6 -0.6(4) . . . . ?
C2 C1 C6 C5 0.2(3) . . . . ?
Sb1 C1 C6 C5 -174.39(17) . . . . ?
C2 C1 C6 C10 176.3(2) . . . . ?
Sb1 C1 C6 C10 1.7(3) . . . . ?
C4 C5 C6 C1 0.3(4) . . . . ?
C4 C5 C6 C10 -175.5(2) . . . . ?
C8 N1 C7 C2 -162.81(19) . . . . ?
C9 N1 C7 C2 74.7(2) . . . . ?
Sb1 N1 C7 C2 -38.9(2) . . . . ?
C3 C2 C7 N1 -147.5(2) . . . . ?
C1 C2 C7 N1 33.1(3) . . . . ?
C12 N2 C10 C6 -155.7(2) . . . . ?
C11 N2 C10 C6 82.9(2) . . . . ?
Sb1 N2 C10 C6 -38.3(2) . . . . ?
C1 C6 C10 N2 28.5(3) . . . . ?
C5 C6 C10 N2 -155.6(2) . . . . ?
C18 C13 C14 C15 -0.4(3) . . . . ?
Sb1 C13 C14 C15 -177.93(17) . . . . ?
C13 C14 C15 C16 2.4(3) . . . . ?
C13 C14 C15 C19 178.7(5) . . . . ?
C13 C14 C15 C19B -167.0(9) . . . . ?
C13 C14 C15 C19C -178.3(7) . . . . ?
C14 C15 C16 O1 176.6(2) . . . . ?
C19 C15 C16 O1 0.3(6) . . . . ?
C19B C15 C16 O1 -12.6(9) . . . . ?
C19C C15 C16 O1 -2.5(9) . . . . ?
C14 C15 C16 C17 -2.0(4) . . . . ?
C19 C15 C16 C17 -178.3(5) . . . . ?
C19B C15 C16 C17 168.8(8) . . . . ?
C19C C15 C16 C17 178.9(9) . . . . ?
O1 C16 C17 C18 -179.0(3) . . . . ?
C15 C16 C17 C18 -0.5(4) . . . . ?
O1 C16 C17 C23C 13.8(6) . . . . ?
C15 C16 C17 C23C -167.7(5) . . . . ?
O1 C16 C17 C23 -2.3(6) . . . . ?
C15 C16 C17 C23 176.3(5) . . . . ?
O1 C16 C17 C23B -12.6(8) . . . . ?
C15 C16 C17 C23B 166.0(7) . . . . ?
C14 C13 C18 C17 -2.3(4) . . . . ?
Sb1 C13 C18 C17 175.1(2) . . . . ?
C16 C17 C18 C13 2.6(4) . . . . ?
C23C C17 C18 C13 168.7(5) . . . . ?
C23 C17 C18 C13 -174.3(5) . . . . ?
C23B C17 C18 C13 -164.3(7) . . . . ?
C14 C15 C19 C22 -117.8(12) . . . . ?
C16 C15 C19 C22 58.4(13) . . . . ?
C14 C15 C19 C21 9.3(8) . . . . ?
C16 C15 C19 C21 -174.6(4) . . . . ?
C14 C15 C19 C20 121.6(5) . . . . ?
C16 C15 C19 C20 -62.2(7) . . . . ?
C14 C15 C19B C20B 126.2(14) . . . . ?
C16 C15 C19B C20B -43.3(19) . . . . ?
C14 C15 C19B C21B 0.6(17) . . . . ?
C16 C15 C19B C21B -168.9(10) . . . . ?
C14 C15 C19B C22B -107(3) . . . . ?
C16 C15 C19B C22B 84(2) . . . . ?
C14 C15 C19C C21C -10.9(16) . . . . ?
C16 C15 C19C C21C 168.3(10) . . . . ?
C14 C15 C19C C20C 119.4(11) . . . . ?
C16 C15 C19C C20C -61.5(15) . . . . ?
C14 C15 C19C C22C -118.1(13) . . . . ?
C16 C15 C19C C22C 61.0(16) . . . . ?
C18 C17 C23 C25 -6.9(10) . . . . ?
C16 C17 C23 C25 176.4(7) . . . . ?
C18 C17 C23 C24 114.1(14) . . . . ?
C16 C17 C23 C24 -62.6(16) . . . . ?
C18 C17 C23 C26 -123.2(10) . . . . ?
C16 C17 C23 C26 60.1(12) . . . . ?
C18 C17 C23B C24B 112.1(18) . . . . ?
C16 C17 C23B C24B -54(2) . . . . ?
C18 C17 C23B C25B -7.2(13) . . . . ?
C16 C17 C23B C25B -173.4(8) . . . . ?
C18 C17 C23B C26B -126.1(14) . . . . ?
C16 C17 C23B C26B 67.8(16) . . . . ?
C18 C17 C23C C24C 121.4(10) . . . . ?
C16 C17 C23C C24C -72.6(11) . . . . ?
C18 C17 C23C C25C 9.0(11) . . . . ?
C16 C17 C23C C25C 175.1(9) . . . . ?
C18 C17 C23C C26C -112.8(13) . . . . ?
C16 C17 C23C C26C 53.3(15) . . . . ?
